data_4343230
loop_
_publ_author_name
'Roux, Amandine'
'Nonat, Aline M.'
'Brandel, J\'er\'emy'
'Hubscher-Bruder, V\'eronique'
'Charbonni\`ere, Lo\"ic J'

_publ_section_title
;
 Kinetically Inert Bispidol-Based Cu(II) Chelate for Potential Application
 to (64/67)Cu Nuclear Medicine and Diagnosis.
;
_journal_issue 9
_journal_name_full 'Inorganic chemistry'
_journal_page_first 4431
_journal_page_last 4444
_journal_paper_doi 10.1021/acs.inorgchem.5b00207
_journal_volume 54
_journal_year 2015
_chemical_formula_moiety 'C24 H27 Cl N2 O8 Zn'
_chemical_formula_sum 'C24 H27 Cl N2 O8 Zn'
_chemical_formula_weight 600.32
_chemical_name_systematic
;
 ?
;
_space_group_IT_number 14
_symmetry_cell_setting monoclinic
_symmetry_space_group_name_Hall '-P 2ybc'
_symmetry_space_group_name_H-M 'P 1 21/c 1'
_atom_sites_solution_hydrogens geom
_atom_sites_solution_primary direct
_atom_sites_solution_secondary difmap
_audit_creation_method SHELXL-97
_cell_angle_alpha 90.00
_cell_angle_beta 106.3810(10)
_cell_angle_gamma 90.00
_cell_formula_units_Z 4
_cell_length_a 9.0749(2)
_cell_length_b 16.9463(4)
_cell_length_c 17.5698(4)
_cell_measurement_reflns_used 9891
_cell_measurement_temperature 173(2)
_cell_measurement_theta_max 31.98
_cell_measurement_theta_min 2.63
_cell_volume 2592.31(10)
_computing_cell_refinement 'Bruker SAINT'
_computing_data_collection 'Bruker APEX2'
_computing_data_reduction 'Bruker SAINT'
_computing_molecular_graphics 'Bruker SHELXTL'
_computing_publication_material 'Bruker SHELXTL'
_computing_structure_refinement 'SHELXL-97 (Sheldrick, 2008)'
_computing_structure_solution 'SHELXS-97 (Sheldrick, 2008)'
_diffrn_ambient_temperature 173(2)
_diffrn_measured_fraction_theta_full 0.996
_diffrn_measured_fraction_theta_max 0.996
_diffrn_measurement_device_type 'Bruker APEX-II CCD'
_diffrn_measurement_method '\f and \w scans'
_diffrn_radiation_monochromator graphite
_diffrn_radiation_source 'fine-focus sealed tube'
_diffrn_radiation_type MoK\a
_diffrn_radiation_wavelength 0.71073
_diffrn_reflns_av_R_equivalents 0.0205
_diffrn_reflns_av_sigmaI/netI 0.0202
_diffrn_reflns_limit_h_max 13
_diffrn_reflns_limit_h_min -13
_diffrn_reflns_limit_k_max 19
_diffrn_reflns_limit_k_min -25
_diffrn_reflns_limit_l_max 26
_diffrn_reflns_limit_l_min -24
_diffrn_reflns_number 35134
_diffrn_reflns_theta_full 32.05
_diffrn_reflns_theta_max 32.05
_diffrn_reflns_theta_min 2.34
_exptl_absorpt_coefficient_mu 1.106
_exptl_absorpt_correction_T_max 0.7695
_exptl_absorpt_correction_T_min 0.6981
_exptl_absorpt_correction_type multi-scan
_exptl_absorpt_process_details sadabs
_exptl_crystal_colour colourless
_exptl_crystal_density_diffrn 1.538
_exptl_crystal_density_method 'not measured'
_exptl_crystal_description prism
_exptl_crystal_F_000 1240
_exptl_crystal_size_max 0.35
_exptl_crystal_size_mid 0.30
_exptl_crystal_size_min 0.25
_platon_squeeze_details
;
 The residual electron density was assigned to two molecules of water
 solvent [63/4 = 16 e per asymmetric unit; two molecules of H2O
 would give 20e].
;
_refine_diff_density_max 0.636
_refine_diff_density_min -0.724
_refine_diff_density_rms 0.117
_refine_ls_extinction_method none
_refine_ls_goodness_of_fit_ref 1.235
_refine_ls_hydrogen_treatment constr
_refine_ls_matrix_type full
_refine_ls_number_parameters 348
_refine_ls_number_reflns 9008
_refine_ls_number_restraints 0
_refine_ls_restrained_S_all 1.235
_refine_ls_R_factor_all 0.0693
_refine_ls_R_factor_gt 0.0631
_refine_ls_shift/su_max 0.001
_refine_ls_shift/su_mean 0.000
_refine_ls_structure_factor_coef Fsqd
_refine_ls_weighting_details 'calc w=1/[\s^2^(Fo^2^)+(0.0000P)^2^+11.9653P] where P=(Fo^2^+2Fc^2^)/3'
_refine_ls_weighting_scheme calc
_refine_ls_wR_factor_gt 0.1443
_refine_ls_wR_factor_ref 0.1462
_reflns_number_gt 7992
_reflns_number_total 9008
_reflns_threshold_expression I>2\s(I)
_cod_data_source_file ic5b00207_si_002.cif
_cod_data_source_block lclc120801
_cod_depositor_comments
;
The following automatic conversions were performed:

'_symmetry_cell_setting' value 'Monoclinic' changed to 'monoclinic'
according to
/usr/data/users/saulius/crontab/automatic-downloads/current/ACS/lib/dictionaries/cif_core.dic
dictionary named 'cif_core.dic' version 2.4.2 from 2011-04-26.

Automatic conversion script
Id: cif_fix_values 3271 2015-04-21 07:52:19Z andrius 
;
_cod_original_sg_symbol_H-M 'P 21/c'
_cod_database_code 4343230

loop_
_symmetry_equiv_pos_as_xyz
'x, y, z'
'-x, y+1/2, -z+1/2'
'-x, -y, -z'
'x, -y-1/2, z-1/2'

loop_
_atom_site_label
_atom_site_type_symbol
_atom_site_fract_x
_atom_site_fract_y
_atom_site_fract_z
_atom_site_U_iso_or_equiv
_atom_site_adp_type
_atom_site_occupancy
_atom_site_symmetry_multiplicity
_atom_site_calc_flag
_atom_site_refinement_flags
C1 C 0.4203(4) 0.8582(2) 1.00717(19) 0.0228(6) Uani 1 1 d .
H1A H 0.4860 0.8991 0.9931 0.027 Uiso 1 1 calc R
H1B H 0.4092 0.8712 1.0602 0.027 Uiso 1 1 calc R
C2 C 0.2602(4) 0.8596(2) 0.94580(19) 0.0227(6) Uani 1 1 d .
C3 C 0.1548(3) 0.7985(2) 0.96945(19) 0.0236(7) Uani 1 1 d .
C4 C 0.2384(3) 0.7169(2) 0.97053(18) 0.0211(6) Uani 1 1 d .
C5 C 0.3966(4) 0.7200(2) 1.03186(18) 0.0227(6) Uani 1 1 d .
H5A H 0.3838 0.7320 1.0848 0.027 Uiso 1 1 calc R
H5B H 0.4470 0.6678 1.0347 0.027 Uiso 1 1 calc R
C6 C 0.2617(4) 0.8442(2) 0.85891(19) 0.0206(6) Uani 1 1 d .
H6 H 0.1563 0.8539 0.8229 0.025 Uiso 1 1 calc R
C7 C 0.2434(4) 0.6979(2) 0.88482(18) 0.0202(6) Uani 1 1 d .
H7 H 0.1362 0.6870 0.8517 0.024 Uiso 1 1 calc R
C8 C 0.2620(4) 0.7467(2) 0.75894(18) 0.0233(6) Uani 1 1 d .
H8A H 0.1502 0.7409 0.7398 0.035 Uiso 1 1 calc R
H8B H 0.3112 0.6980 0.7486 0.035 Uiso 1 1 calc R
H8C H 0.2946 0.7908 0.7313 0.035 Uiso 1 1 calc R
C9 C 0.6451(4) 0.7836(3) 1.0723(2) 0.0314(9) Uani 1 1 d .
H9A H 0.6436 0.7437 1.1132 0.038 Uiso 1 1 calc R
H9B H 0.6559 0.8360 1.0981 0.038 Uiso 1 1 calc R
C10 C 0.7843(3) 0.7691(2) 1.0440(2) 0.0230(6) Uani 1 1 d .
C11 C 0.3726(4) 0.9007(2) 0.83734(18) 0.0215(6) Uani 1 1 d .
C12 C 0.3251(5) 0.9742(2) 0.8039(2) 0.0296(8) Uani 1 1 d .
H12 H 0.2197 0.9887 0.7894 0.035 Uiso 1 1 calc R
C13 C 0.4359(6) 1.0259(2) 0.7922(2) 0.0361(9) Uani 1 1 d .
H13 H 0.4077 1.0769 0.7705 0.043 Uiso 1 1 calc R
C14 C 0.5872(6) 1.0021(2) 0.8127(2) 0.0351(9) Uani 1 1 d .
H14 H 0.6645 1.0365 0.8052 0.042 Uiso 1 1 calc R
C15 C 0.6253(4) 0.9278(2) 0.8443(2) 0.0249(6) Uani 1 1 d .
H15 H 0.7296 0.9115 0.8574 0.030 Uiso 1 1 calc R
C16 C 0.3399(4) 0.6244(2) 0.88496(18) 0.0206(6) Uani 1 1 d .
C17 C 0.2771(5) 0.5489(2) 0.8720(2) 0.0302(8) Uani 1 1 d .
H17 H 0.1691 0.5416 0.8599 0.036 Uiso 1 1 calc R
C18 C 0.3730(6) 0.4850(2) 0.8768(3) 0.0392(10) Uani 1 1 d .
H18 H 0.3318 0.4332 0.8674 0.047 Uiso 1 1 calc R
C19 C 0.5295(6) 0.4969(2) 0.8955(2) 0.0353(9) Uani 1 1 d .
H19 H 0.5979 0.4535 0.9009 0.042 Uiso 1 1 calc R
C20 C 0.5850(4) 0.5735(2) 0.9060(2) 0.0265(7) Uani 1 1 d .
H20 H 0.6925 0.5821 0.9175 0.032 Uiso 1 1 calc R
C21 C 0.1997(5) 0.9439(3) 0.9496(3) 0.0353(9) Uani 1 1 d .
C22 C 0.0053(8) 1.0358(4) 0.8931(5) 0.082(2) Uani 1 1 d .
H22A H -0.0542 1.0401 0.9316 0.124 Uiso 1 1 calc R
H22B H -0.0610 1.0479 0.8399 0.124 Uiso 1 1 calc R
H22C H 0.0910 1.0733 0.9070 0.124 Uiso 1 1 calc R
C23 C 0.1355(4) 0.6540(3) 0.9933(2) 0.0299(8) Uani 1 1 d .
C24 C 0.0755(6) 0.5853(3) 1.0975(3) 0.0461(12) Uani 1 1 d .
H24A H -0.0297 0.6059 1.0829 0.069 Uiso 1 1 calc R
H24B H 0.1125 0.5790 1.1552 0.069 Uiso 1 1 calc R
H24C H 0.0768 0.5340 1.0720 0.069 Uiso 1 1 calc R
N7 N 0.4952(3) 0.78101(19) 1.01063(15) 0.0213(5) Uani 1 1 d .
N3 N 0.3081(3) 0.76284(16) 0.84635(15) 0.0171(5) Uani 1 1 d .
N1 N 0.5203(3) 0.87794(16) 0.85703(16) 0.0192(5) Uani 1 1 d .
N2 N 0.4919(3) 0.63583(17) 0.90071(16) 0.0207(5) Uani 1 1 d .
O1 O 0.7689(3) 0.75908(18) 0.97084(14) 0.0272(5) Uani 1 1 d .
O2 O 0.9095(3) 0.7675(3) 1.09626(17) 0.0474(9) Uani 1 1 d .
O3 O 0.0129(3) 0.7982(2) 0.91125(16) 0.0338(6) Uani 1 1 d .
H3 H -0.0568 0.7863 0.9321 0.051 Uiso 1 1 calc R
O4 O 0.1453(3) 0.81939(19) 1.04440(15) 0.0304(6) Uani 1 1 d .
H4 H 0.0710 0.7958 1.0538 0.046 Uiso 1 1 calc R
O5 O 0.2686(5) 0.9943(2) 0.9934(2) 0.0545(10) Uani 1 1 d .
O6 O 0.0645(4) 0.9564(2) 0.8943(3) 0.0549(10) Uani 1 1 d .
O7 O 0.0284(4) 0.6234(2) 0.94672(18) 0.0485(9) Uani 1 1 d .
O8 O 0.1753(3) 0.64045(18) 1.07122(16) 0.0319(6) Uani 1 1 d .
Cl1 Cl 0.65150(11) 0.73047(5) 0.78117(5) 0.02844(18) Uani 1 1 d .
Zn1 Zn 0.55771(4) 0.75715(2) 0.89171(2) 0.01558(8) Uani 1 1 d .

loop_
_atom_site_aniso_label
_atom_site_aniso_U_11
_atom_site_aniso_U_22
_atom_site_aniso_U_33
_atom_site_aniso_U_23
_atom_site_aniso_U_13
_atom_site_aniso_U_12
C1 0.0172(13) 0.0335(17) 0.0194(14) -0.0097(12) 0.0080(11) -0.0038(12)
C2 0.0159(13) 0.0316(17) 0.0208(14) -0.0116(12) 0.0056(11) 0.0037(12)
C3 0.0108(12) 0.0418(19) 0.0195(14) -0.0105(13) 0.0064(10) -0.0016(12)
C4 0.0146(12) 0.0332(17) 0.0172(13) -0.0050(12) 0.0074(10) -0.0050(11)
C5 0.0172(13) 0.0364(18) 0.0157(13) -0.0016(12) 0.0065(11) -0.0018(12)
C6 0.0175(13) 0.0227(14) 0.0200(13) -0.0049(11) 0.0028(11) 0.0052(11)
C7 0.0166(12) 0.0279(16) 0.0170(13) -0.0036(11) 0.0065(10) -0.0046(11)
C8 0.0243(14) 0.0294(16) 0.0160(13) -0.0056(12) 0.0052(11) -0.0020(13)
C9 0.0117(12) 0.065(3) 0.0177(14) -0.0043(15) 0.0039(11) -0.0015(14)
C10 0.0131(12) 0.0353(18) 0.0216(14) 0.0007(12) 0.0065(11) -0.0019(12)
C11 0.0272(15) 0.0209(14) 0.0153(13) -0.0013(11) 0.0044(11) 0.0034(12)
C12 0.042(2) 0.0197(15) 0.0238(16) -0.0014(12) 0.0043(14) 0.0103(14)
C13 0.062(3) 0.0213(17) 0.0235(17) 0.0025(13) 0.0092(17) 0.0048(17)
C14 0.054(3) 0.0261(18) 0.0255(17) 0.0037(14) 0.0119(17) -0.0109(17)
C15 0.0328(17) 0.0211(15) 0.0222(15) -0.0006(12) 0.0099(13) -0.0053(13)
C16 0.0225(14) 0.0238(15) 0.0176(13) -0.0027(11) 0.0091(11) -0.0065(12)
C17 0.039(2) 0.0257(17) 0.0293(17) -0.0085(14) 0.0153(15) -0.0148(15)
C18 0.068(3) 0.0194(16) 0.036(2) -0.0043(15) 0.024(2) -0.0102(18)
C19 0.055(3) 0.0220(17) 0.036(2) 0.0008(15) 0.0247(19) 0.0032(16)
C20 0.0338(18) 0.0234(16) 0.0256(16) 0.0023(12) 0.0137(14) 0.0046(13)
C21 0.036(2) 0.040(2) 0.034(2) -0.0109(16) 0.0170(16) 0.0093(17)
C22 0.067(4) 0.063(4) 0.120(6) 0.000(4) 0.031(4) 0.046(3)
C23 0.0244(16) 0.045(2) 0.0250(16) -0.0073(15) 0.0148(13) -0.0099(15)
C24 0.051(3) 0.055(3) 0.040(2) 0.003(2) 0.025(2) -0.021(2)
N7 0.0100(10) 0.0396(16) 0.0143(11) -0.0046(10) 0.0031(8) -0.0013(10)
N3 0.0177(11) 0.0198(12) 0.0144(10) -0.0050(9) 0.0057(9) 0.0019(9)
N1 0.0231(12) 0.0187(12) 0.0180(11) -0.0021(9) 0.0091(10) 0.0008(10)
N2 0.0209(12) 0.0227(13) 0.0203(12) -0.0002(10) 0.0089(10) -0.0007(10)
O1 0.0136(9) 0.0476(16) 0.0221(11) -0.0059(11) 0.0078(8) -0.0015(10)
O2 0.0111(10) 0.105(3) 0.0248(13) 0.0021(16) 0.0034(9) 0.0014(14)
O3 0.0114(10) 0.062(2) 0.0280(13) -0.0056(13) 0.0054(9) -0.0005(11)
O4 0.0186(11) 0.0510(17) 0.0252(12) -0.0129(11) 0.0122(9) 0.0005(11)
O5 0.079(3) 0.0400(19) 0.0413(18) -0.0183(15) 0.0122(18) 0.0077(18)
O6 0.0303(16) 0.048(2) 0.083(3) -0.0108(19) 0.0099(17) 0.0203(15)
O7 0.0397(17) 0.077(3) 0.0323(15) -0.0124(16) 0.0159(13) -0.0371(17)
O8 0.0335(14) 0.0396(16) 0.0257(12) 0.0012(11) 0.0132(11) -0.0092(12)
Cl1 0.0350(4) 0.0297(4) 0.0280(4) -0.0087(3) 0.0211(3) -0.0050(3)
Zn1 0.01401(14) 0.01670(16) 0.01727(15) -0.00129(12) 0.00641(11) 0.00015(12)

loop_
_atom_type_symbol
_atom_type_description
_atom_type_scat_dispersion_real
_atom_type_scat_dispersion_imag
_atom_type_scat_source
C C 0.0033 0.0016 'International Tables Vol C Tables 4.2.6.8 and 6.1.1.4'
H H 0.0000 0.0000 'International Tables Vol C Tables 4.2.6.8 and 6.1.1.4'
N N 0.0061 0.0033 'International Tables Vol C Tables 4.2.6.8 and 6.1.1.4'
O O 0.0106 0.0060 'International Tables Vol C Tables 4.2.6.8 and 6.1.1.4'
Cl Cl 0.1484 0.1585 'International Tables Vol C Tables 4.2.6.8 and 6.1.1.4'
Zn Zn 0.2839 1.4301 'International Tables Vol C Tables 4.2.6.8 and 6.1.1.4'

loop_
_geom_angle_atom_site_label_1
_geom_angle_atom_site_label_2
_geom_angle_atom_site_label_3
_geom_angle
N7 C1 C2 112.1(3)
N7 C1 H1A 109.2
C2 C1 H1A 109.2
N7 C1 H1B 109.2
C2 C1 H1B 109.2
H1A C1 H1B 107.9
C21 C2 C3 110.8(3)
C21 C2 C1 105.1(3)
C3 C2 C1 109.5(3)
C21 C2 C6 107.5(3)
C3 C2 C6 109.2(3)
C1 C2 C6 114.6(3)
O4 C3 O3 113.8(3)
O4 C3 C2 107.0(3)
O3 C3 C2 108.5(3)
O4 C3 C4 111.8(3)
O3 C3 C4 110.3(3)
C2 C3 C4 105.0(2)
C5 C4 C23 110.9(3)
C5 C4 C7 114.3(2)
C23 C4 C7 107.0(3)
C5 C4 C3 109.3(3)
C23 C4 C3 106.6(3)
C7 C4 C3 108.4(3)
N7 C5 C4 111.1(3)
N7 C5 H5A 109.4
C4 C5 H5A 109.4
N7 C5 H5B 109.4
C4 C5 H5B 109.4
H5A C5 H5B 108.0
N3 C6 C11 108.4(3)
N3 C6 C2 112.8(3)
C11 C6 C2 109.3(3)
N3 C6 H6 108.8
C11 C6 H6 108.8
C2 C6 H6 108.8
N3 C7 C16 107.7(2)
N3 C7 C4 114.1(3)
C16 C7 C4 110.0(3)
N3 C7 H7 108.3
C16 C7 H7 108.3
C4 C7 H7 108.3
N3 C8 H8A 109.5
N3 C8 H8B 109.5
H8A C8 H8B 109.5
N3 C8 H8C 109.5
H8A C8 H8C 109.5
H8B C8 H8C 109.5
N7 C9 C10 116.0(3)
N7 C9 H9A 108.3
C10 C9 H9A 108.3
N7 C9 H9B 108.3
C10 C9 H9B 108.3
H9A C9 H9B 107.4
O2 C10 O1 124.3(3)
O2 C10 C9 116.0(3)
O1 C10 C9 119.7(3)
N1 C11 C12 122.2(3)
N1 C11 C6 116.1(3)
C12 C11 C6 121.6(3)
C13 C12 C11 118.3(4)
C13 C12 H12 120.8
C11 C12 H12 120.8
C14 C13 C12 119.0(4)
C14 C13 H13 120.5
C12 C13 H13 120.5
C13 C14 C15 119.4(4)
C13 C14 H14 120.3
C15 C14 H14 120.3
N1 C15 C14 122.2(4)
N1 C15 H15 118.9
C14 C15 H15 118.9
N2 C16 C17 121.1(3)
N2 C16 C7 116.0(3)
C17 C16 C7 122.8(3)
C18 C17 C16 119.3(4)
C18 C17 H17 120.4
C16 C17 H17 120.4
C17 C18 C19 119.4(4)
C17 C18 H18 120.3
C19 C18 H18 120.3
C18 C19 C20 118.7(4)
C18 C19 H19 120.7
C20 C19 H19 120.7
N2 C20 C19 122.1(4)
N2 C20 H20 119.0
C19 C20 H20 119.0
O5 C21 O6 123.6(4)
O5 C21 C2 124.1(4)
O6 C21 C2 112.2(3)
O6 C22 H22A 109.5
O6 C22 H22B 109.5
H22A C22 H22B 109.5
O6 C22 H22C 109.5
H22A C22 H22C 109.5
H22B C22 H22C 109.5
O7 C23 O8 124.0(4)
O7 C23 C4 123.8(4)
O8 C23 C4 112.1(3)
O8 C24 H24A 109.5
O8 C24 H24B 109.5
H24A C24 H24B 109.5
O8 C24 H24C 109.5
H24A C24 H24C 109.5
H24B C24 H24C 109.5
C1 N7 C9 108.9(3)
C1 N7 C5 109.0(2)
C9 N7 C5 109.4(3)
C1 N7 Zn1 110.0(2)
C9 N7 Zn1 104.67(18)
C5 N7 Zn1 114.7(2)
C6 N3 C7 117.0(2)
C6 N3 C8 108.3(3)
C7 N3 C8 107.3(2)
C6 N3 Zn1 107.31(19)
C7 N3 Zn1 107.57(19)
C8 N3 Zn1 109.10(18)
C15 N1 C11 118.8(3)
C15 N1 Zn1 126.1(2)
C11 N1 Zn1 114.5(2)
C20 N2 C16 119.4(3)
C20 N2 Zn1 125.0(2)
C16 N2 Zn1 114.3(2)
C10 O1 Zn1 120.8(2)
C3 O3 H3 109.5
C3 O4 H4 109.5
C21 O6 C22 114.5(5)
C23 O8 C24 114.9(3)
O1 Zn1 N1 102.93(12)
O1 Zn1 N2 101.12(11)
N1 Zn1 N2 155.33(11)
O1 Zn1 N3 159.08(9)
N1 Zn1 N3 77.78(11)
N2 Zn1 N3 77.80(11)
O1 Zn1 N7 78.80(9)
N1 Zn1 N7 91.72(11)
N2 Zn1 N7 87.57(11)
N3 Zn1 N7 80.28(9)
O1 Zn1 Cl1 94.39(7)
N1 Zn1 Cl1 90.79(7)
N2 Zn1 Cl1 92.81(8)
N3 Zn1 Cl1 106.53(7)
N7 Zn1 Cl1 173.11(7)

loop_
_geom_bond_atom_site_label_1
_geom_bond_atom_site_label_2
_geom_bond_distance
C1 N7 1.468(5)
C1 C2 1.546(4)
C1 H1A 0.9900
C1 H1B 0.9900
C2 C21 1.538(5)
C2 C3 1.545(5)
C2 C6 1.553(4)
C3 O4 1.389(4)
C3 O3 1.400(4)
C3 C4 1.575(5)
C4 C5 1.533(4)
C4 C23 1.543(5)
C4 C7 1.553(4)
C5 N7 1.482(4)
C5 H5A 0.9900
C5 H5B 0.9900
C6 N3 1.476(4)
C6 C11 1.513(5)
C6 H6 1.0000
C7 N3 1.496(4)
C7 C16 1.522(5)
C7 H7 1.0000
C8 N3 1.498(4)
C8 H8A 0.9800
C8 H8B 0.9800
C8 H8C 0.9800
C9 N7 1.481(4)
C9 C10 1.501(4)
C9 H9A 0.9900
C9 H9B 0.9900
C10 O2 1.243(4)
C10 O1 1.265(4)
C11 N1 1.343(4)
C11 C12 1.393(5)
C12 C13 1.392(6)
C12 H12 0.9500
C13 C14 1.378(7)
C13 H13 0.9500
C14 C15 1.379(5)
C14 H14 0.9500
C15 N1 1.339(4)
C15 H15 0.9500
C16 N2 1.342(4)
C16 C17 1.392(5)
C17 C18 1.377(6)
C17 H17 0.9500
C18 C19 1.379(7)
C18 H18 0.9500
C19 C20 1.385(5)
C19 H19 0.9500
C20 N2 1.340(4)
C20 H20 0.9500
C21 O5 1.201(5)
C21 O6 1.350(5)
C22 O6 1.448(6)
C22 H22A 0.9800
C22 H22B 0.9800
C22 H22C 0.9800
C23 O7 1.197(5)
C23 O8 1.334(4)
C24 O8 1.464(5)
C24 H24A 0.9800
C24 H24B 0.9800
C24 H24C 0.9800
N7 Zn1 2.349(3)
N3 Zn1 2.181(3)
N1 Zn1 2.135(3)
N2 Zn1 2.159(3)
O1 Zn1 2.026(2)
O3 H3 0.8400
O4 H4 0.8400
Cl1 Zn1 2.3735(8)

loop_
_geom_hbond_atom_site_label_D
_geom_hbond_atom_site_label_H
_geom_hbond_atom_site_label_A
_geom_hbond_distance_DH
_geom_hbond_distance_HA
_geom_hbond_distance_DA
_geom_hbond_angle_DHA
_geom_hbond_site_symmetry_A
O3 H3 O1 0.84 1.95 2.783(3) 174.9 1_455
O4 H4 O2 0.84 1.88 2.699(4) 163.1 1_455

loop_
_geom_torsion_atom_site_label_1
_geom_torsion_atom_site_label_2
_geom_torsion_atom_site_label_3
_geom_torsion_atom_site_label_4
_geom_torsion
N7 C1 C2 C21 -179.6(3)
N7 C1 C2 C3 61.3(3)
N7 C1 C2 C6 -61.7(4)
C21 C2 C3 O4 -56.0(4)
C1 C2 C3 O4 59.5(3)
C6 C2 C3 O4 -174.3(3)
C21 C2 C3 O3 67.2(4)
C1 C2 C3 O3 -177.3(3)
C6 C2 C3 O3 -51.1(3)
C21 C2 C3 C4 -174.9(3)
C1 C2 C3 C4 -59.4(3)
C6 C2 C3 C4 66.8(3)
O4 C3 C4 C5 -55.1(3)
O3 C3 C4 C5 177.3(3)
C2 C3 C4 C5 60.6(3)
O4 C3 C4 C23 64.8(3)
O3 C3 C4 C23 -62.8(3)
C2 C3 C4 C23 -179.5(3)
O4 C3 C4 C7 179.7(3)
O3 C3 C4 C7 52.1(3)
C2 C3 C4 C7 -64.6(3)
C23 C4 C5 N7 -179.4(3)
C7 C4 C5 N7 59.5(4)
C3 C4 C5 N7 -62.2(3)
C21 C2 C6 N3 -176.2(3)
C3 C2 C6 N3 -55.9(3)
C1 C2 C6 N3 67.3(4)
C21 C2 C6 C11 63.2(3)
C3 C2 C6 C11 -176.5(3)
C1 C2 C6 C11 -53.3(4)
C5 C4 C7 N3 -70.0(4)
C23 C4 C7 N3 166.8(3)
C3 C4 C7 N3 52.2(3)
C5 C4 C7 C16 51.1(4)
C23 C4 C7 C16 -72.1(3)
C3 C4 C7 C16 173.3(2)
N7 C9 C10 O2 -176.7(4)
N7 C9 C10 O1 2.9(6)
N3 C6 C11 N1 -37.7(4)
C2 C6 C11 N1 85.6(3)
N3 C6 C11 C12 146.5(3)
C2 C6 C11 C12 -90.3(4)
N1 C11 C12 C13 -1.3(5)
C6 C11 C12 C13 174.3(3)
C11 C12 C13 C14 1.2(5)
C12 C13 C14 C15 -0.1(6)
C13 C14 C15 N1 -1.1(6)
N3 C7 C16 N2 39.7(4)
C4 C7 C16 N2 -85.2(3)
N3 C7 C16 C17 -142.1(3)
C4 C7 C16 C17 93.0(4)
N2 C16 C17 C18 1.2(5)
C7 C16 C17 C18 -176.9(3)
C16 C17 C18 C19 0.8(6)
C17 C18 C19 C20 -2.2(6)
C18 C19 C20 N2 1.7(6)
C3 C2 C21 O5 117.3(5)
C1 C2 C21 O5 -0.9(6)
C6 C2 C21 O5 -123.4(5)
C3 C2 C21 O6 -66.7(4)
C1 C2 C21 O6 175.1(3)
C6 C2 C21 O6 52.5(4)
C5 C4 C23 O7 -157.1(4)
C7 C4 C23 O7 -31.8(5)
C3 C4 C23 O7 84.1(5)
C5 C4 C23 O8 25.9(4)
C7 C4 C23 O8 151.2(3)
C3 C4 C23 O8 -92.9(4)
C2 C1 N7 C9 -178.2(3)
C2 C1 N7 C5 -59.0(3)
C2 C1 N7 Zn1 67.6(3)
C10 C9 N7 C1 -119.1(4)
C10 C9 N7 C5 121.9(4)
C10 C9 N7 Zn1 -1.5(4)
C4 C5 N7 C1 59.6(3)
C4 C5 N7 C9 178.5(3)
C4 C5 N7 Zn1 -64.3(3)
C11 C6 N3 C7 163.2(2)
C2 C6 N3 C7 42.1(4)
C11 C6 N3 C8 -75.4(3)
C2 C6 N3 C8 163.5(3)
C11 C6 N3 Zn1 42.3(3)
C2 C6 N3 Zn1 -78.8(3)
C16 C7 N3 C6 -163.6(3)
C4 C7 N3 C6 -41.2(4)
C16 C7 N3 C8 74.5(3)
C4 C7 N3 C8 -163.1(3)
C16 C7 N3 Zn1 -42.8(3)
C4 C7 N3 Zn1 79.6(3)
C14 C15 N1 C11 1.0(5)
C14 C15 N1 Zn1 171.9(3)
C12 C11 N1 C15 0.3(5)
C6 C11 N1 C15 -175.6(3)
C12 C11 N1 Zn1 -171.7(3)
C6 C11 N1 Zn1 12.5(3)
C19 C20 N2 C16 0.3(5)
C19 C20 N2 Zn1 -166.6(3)
C17 C16 N2 C20 -1.8(5)
C7 C16 N2 C20 176.5(3)
C17 C16 N2 Zn1 166.4(3)
C7 C16 N2 Zn1 -15.3(3)
O2 C10 O1 Zn1 176.7(3)
C9 C10 O1 Zn1 -2.9(5)
O5 C21 O6 C22 -1.7(8)
C2 C21 O6 C22 -177.6(5)
O7 C23 O8 C24 -1.1(6)
C4 C23 O8 C24 175.9(4)
C10 O1 Zn1 N1 90.7(3)
C10 O1 Zn1 N2 -83.8(3)
C10 O1 Zn1 N3 1.1(5)
C10 O1 Zn1 N7 1.5(3)
C10 O1 Zn1 Cl1 -177.5(3)
C15 N1 Zn1 O1 39.5(3)
C11 N1 Zn1 O1 -149.2(2)
C15 N1 Zn1 N2 -153.7(3)
C11 N1 Zn1 N2 17.6(4)
C15 N1 Zn1 N3 -161.9(3)
C11 N1 Zn1 N3 9.4(2)
C15 N1 Zn1 N7 118.4(3)
C11 N1 Zn1 N7 -70.3(2)
C15 N1 Zn1 Cl1 -55.2(3)
C11 N1 Zn1 Cl1 116.1(2)
C20 N2 Zn1 O1 -41.5(3)
C16 N2 Zn1 O1 151.1(2)
C20 N2 Zn1 N1 151.6(3)
C16 N2 Zn1 N1 -15.8(4)
C20 N2 Zn1 N3 159.9(3)
C16 N2 Zn1 N3 -7.6(2)
C20 N2 Zn1 N7 -119.5(3)
C16 N2 Zn1 N7 73.0(2)
C20 N2 Zn1 Cl1 53.6(3)
C16 N2 Zn1 Cl1 -113.9(2)
C6 N3 Zn1 O1 65.6(4)
C7 N3 Zn1 O1 -61.2(4)
C8 N3 Zn1 O1 -177.3(3)
C6 N3 Zn1 N1 -28.69(19)
C7 N3 Zn1 N1 -155.4(2)
C8 N3 Zn1 N1 88.5(2)
C6 N3 Zn1 N2 154.8(2)
C7 N3 Zn1 N2 28.10(18)
C8 N3 Zn1 N2 -88.0(2)
C6 N3 Zn1 N7 65.2(2)
C7 N3 Zn1 N7 -61.51(19)
C8 N3 Zn1 N7 -177.6(2)
C6 N3 Zn1 Cl1 -115.85(18)
C7 N3 Zn1 Cl1 117.41(17)
C8 N3 Zn1 Cl1 1.3(2)
C1 N7 Zn1 O1 117.0(2)
C9 N7 Zn1 O1 0.2(3)
C5 N7 Zn1 O1 -119.7(2)
C1 N7 Zn1 N1 14.1(2)
C9 N7 Zn1 N1 -102.7(3)
C5 N7 Zn1 N1 137.5(2)
C1 N7 Zn1 N2 -141.2(2)
C9 N7 Zn1 N2 102.0(3)
C5 N7 Zn1 N2 -17.9(2)
C1 N7 Zn1 N3 -63.2(2)
C9 N7 Zn1 N3 -180.0(3)
C5 N7 Zn1 N3 60.2(2)

loop_
_platon_squeeze_void_nr
_platon_squeeze_void_average_x
_platon_squeeze_void_average_y
_platon_squeeze_void_average_z
_platon_squeeze_void_volume
_platon_squeeze_void_count_electrons
1 0.094 0.125 0.749 16.4 6.8
2 0.094 0.375 0.249 16.4 7.0
3 0.112 0.131 0.266 21.4 8.3
4 0.112 0.369 0.766 21.4 8.7
5 0.888 0.631 0.234 21.4 8.3
6 0.888 0.869 0.734 21.4 8.9
7 0.906 0.625 0.751 16.4 7.2
8 0.906 0.875 0.251 16.4 7.5
